data_4313838
loop_
_publ_author_name
'Tristram Chivers'
'Mark Krahn'
'Gabriele Schatte'
'Masood Parvez'

_publ_contact_author_address
; Department of Chemistry
    University of Calgary
    Calgary Alberta T2N 1N4
    Canada
;
_publ_contact_author_email chivers@ucalgary.ca
_publ_contact_author_fax '001 403 289 9488'
_publ_contact_author_name 'Dr Tristram Chivers'
_publ_contact_author_phone '001 403 220 5741'
_publ_section_title
;
 Lithiation of Tris(alkyl- and arylamido)orthophosphates EP[N(H)R]3 (E =
 O, S, Se): Imido Substituent Effects and PE Bond Cleavage
;
_journal_name_full 'Inorganic Chemistry'
_journal_page_first 3994
_journal_page_last 4005
_journal_paper_doi 10.1021/ic034151p
_journal_volume 42
_journal_year 2003
_chemical_formula_sum 'C3 H12 N3 O P'
_chemical_formula_weight 137.13
_chemical_name_systematic
;
   ?
;
_space_group_IT_number 114
_symmetry_cell_setting tetragonal
_symmetry_space_group_name_Hall 'P -4 2n'
_symmetry_space_group_name_H-M 'P -4 21 c'
_atom_sites_solution_hydrogens geom
_atom_sites_solution_primary direct
_atom_sites_solution_secondary difmap
_cell_angle_alpha 90.00
_cell_angle_beta 90.00
_cell_angle_gamma 90.00
_cell_formula_units_Z 8
_cell_length_a 12.5497(2)
_cell_length_b 12.5497(2)
_cell_length_c 8.9196(3)
_cell_measurement_reflns_used 1680
_cell_measurement_temperature 170(2)
_cell_measurement_theta_max 27.5
_cell_measurement_theta_min 1.0
_cell_volume 1404.79(6)
_computing_cell_refinement 'HKL DENZO (Otwinowski & Minor, 1997)'
_computing_data_collection 'COLLECT (Hooft, 1998)'
_computing_data_reduction 'SCALEPACK (Otwinowski & Minor, 1997)'
_computing_molecular_graphics 'ORTEP II (Johnson, 1976)'
_computing_publication_material 'SHELXL-97 (Sheldrick, 1997)'
_computing_structure_refinement 'SHELXL-97 (Sheldrick, 1997)'
_computing_structure_solution 'SIR92 (Altomare et al., 1992)'
_diffrn_ambient_temperature 170(2)
_diffrn_measured_fraction_theta_full 0.992
_diffrn_measured_fraction_theta_max 0.992
_diffrn_measurement_device_type 'Nonius KappaCCD Diffractometer'
_diffrn_measurement_method ' \w & \f '
_diffrn_radiation_monochromator graphite
_diffrn_radiation_source 'fine-focus sealed tube'
_diffrn_radiation_type MoK\a
_diffrn_radiation_wavelength 0.71073
_diffrn_reflns_av_R_equivalents 0.0163
_diffrn_reflns_av_sigmaI/netI 0.0332
_diffrn_reflns_limit_h_max 16
_diffrn_reflns_limit_h_min -16
_diffrn_reflns_limit_k_max 11
_diffrn_reflns_limit_k_min -11
_diffrn_reflns_limit_l_max 8
_diffrn_reflns_limit_l_min -11
_diffrn_reflns_number 2666
_diffrn_reflns_theta_full 27.49
_diffrn_reflns_theta_max 27.49
_diffrn_reflns_theta_min 3.63
_exptl_absorpt_coefficient_mu 0.309
_exptl_absorpt_correction_T_max 0.9551
_exptl_absorpt_correction_T_min 0.9407
_exptl_absorpt_correction_type multi-scan
_exptl_absorpt_process_details '(SORTAV: Blessing, 1997)'
_exptl_crystal_colour colorless
_exptl_crystal_density_diffrn 1.297
_exptl_crystal_density_method 'not measured'
_exptl_crystal_description block
_exptl_crystal_F_000 592
_exptl_crystal_size_max 0.20
_exptl_crystal_size_mid 0.18
_exptl_crystal_size_min 0.15
_refine_diff_density_max 0.209
_refine_diff_density_min -0.252
_refine_diff_density_rms 0.043
_refine_ls_abs_structure_details 'Flack H D (1983), Acta Cryst. A39, 876-881'
_refine_ls_abs_structure_Flack 0.49(12)
_refine_ls_extinction_method none
_refine_ls_goodness_of_fit_ref 1.065
_refine_ls_hydrogen_treatment mixed
_refine_ls_matrix_type full
_refine_ls_number_parameters 83
_refine_ls_number_reflns 1589
_refine_ls_number_restraints 0
_refine_ls_restrained_S_all 1.065
_refine_ls_R_factor_all 0.0343
_refine_ls_R_factor_gt 0.0301
_refine_ls_shift/su_max 0.000
_refine_ls_shift/su_mean 0.000
_refine_ls_structure_factor_coef Fsqd
_refine_ls_weighting_details 'calc w=1/[\s^2^(Fo^2^)+(0.0454P)^2^+0.2682P] where P=(Fo^2^+2Fc^2^)/3'
_refine_ls_weighting_scheme calc
_refine_ls_wR_factor_gt 0.0801
_refine_ls_wR_factor_ref 0.0822
_reflns_number_gt 1461
_reflns_number_total 1589
_reflns_threshold_expression >2sigma(I)
_cod_data_source_file ic034151psi20030224_104900_2.cif
_cod_data_source_block 1a
_cod_depositor_comments
;
The following automatic conversions were performed:

'_symmetry_cell_setting' value 'Tetragonal' changed to 'tetragonal'
according to the built-in table from CIF Core dictionary named
'cif_core.dic' version 2.4.1 from 2010-06-29.

Automatic conversion script
Id: cif_fix_values 1646 2011-03-28 12:23:43Z adriana 
;
_cod_database_code 4313838

loop_
_symmetry_equiv_pos_as_xyz
'x, y, z'
'-x, -y, z'
'x+1/2, -y+1/2, -z+1/2'
'-x+1/2, y+1/2, -z+1/2'
'y+1/2, x+1/2, z+1/2'
'-y+1/2, -x+1/2, z+1/2'
'-y, x, -z'
'y, -x, -z'

loop_
_atom_site_label
_atom_site_type_symbol
_atom_site_fract_x
_atom_site_fract_y
_atom_site_fract_z
_atom_site_U_iso_or_equiv
_atom_site_adp_type
_atom_site_occupancy
_atom_site_symmetry_multiplicity
_atom_site_calc_flag
_atom_site_refinement_flags
_atom_site_disorder_assembly
_atom_site_disorder_group
P1 P 0.15069(3) 0.19072(3) 0.08429(6) 0.02135(14) Uani 1 1 d . . .
O1 O 0.11938(10) 0.19802(10) -0.07694(14) 0.0261(3) Uani 1 1 d . . .
N1 N 0.04877(14) 0.14949(15) 0.18022(19) 0.0303(4) Uani 1 1 d . . .
H1 H -0.003(2) 0.140(2) 0.149(3) 0.044(4) Uiso 1 1 d . . .
N2 N 0.24658(12) 0.10898(13) 0.1313(2) 0.0274(4) Uani 1 1 d . . .
H2 H 0.227(2) 0.048(2) 0.116(3) 0.044(4) Uiso 1 1 d . . .
N3 N 0.19811(14) 0.30480(13) 0.14474(18) 0.0291(3) Uani 1 1 d . . .
H3 H 0.2344(19) 0.306(2) 0.230(3) 0.044(4) Uiso 1 1 d . . .
C1 C 0.0512(2) 0.1345(2) 0.3421(3) 0.0489(6) Uani 1 1 d . . .
H1A H -0.0171 0.1107 0.3771 0.059 Uiso 1 1 d R . .
H1B H 0.0689 0.2009 0.3895 0.059 Uiso 1 1 d R . .
H1C H 0.1043 0.0822 0.3663 0.059 Uiso 1 1 d R . .
C2 C 0.35561(16) 0.12626(18) 0.0791(3) 0.0460(6) Uani 1 1 d . . .
H2A H 0.4012 0.0708 0.1162 0.055 Uiso 1 1 d R . .
H2B H 0.3801 0.1939 0.1158 0.055 Uiso 1 1 d R . .
H2C H 0.3572 0.1263 -0.0285 0.055 Uiso 1 1 d R . .
C3 C 0.1401(2) 0.40349(14) 0.1145(3) 0.0402(5) Uani 1 1 d . . .
H3A H 0.1774 0.4633 0.1563 0.048 Uiso 1 1 d R . .
H3B H 0.0708 0.3983 0.1592 0.048 Uiso 1 1 d R . .
H3C H 0.1329 0.4129 0.0082 0.048 Uiso 1 1 d R . .

loop_
_atom_site_aniso_label
_atom_site_aniso_U_11
_atom_site_aniso_U_22
_atom_site_aniso_U_33
_atom_site_aniso_U_23
_atom_site_aniso_U_13
_atom_site_aniso_U_12
P1 0.0240(2) 0.0213(2) 0.0188(2) 0.00118(18) -0.00121(19) -0.00157(16)
O1 0.0280(6) 0.0325(6) 0.0178(6) 0.0010(6) -0.0014(5) -0.0034(5)
N1 0.0278(8) 0.0408(9) 0.0224(8) 0.0076(8) 0.0013(7) -0.0028(8)
N2 0.0256(8) 0.0227(8) 0.0340(10) 0.0005(7) -0.0023(7) -0.0015(6)
N3 0.0386(9) 0.0223(7) 0.0265(8) -0.0010(7) -0.0092(7) -0.0009(6)
C1 0.0548(14) 0.0651(16) 0.0268(12) 0.0112(11) 0.0042(10) -0.0067(13)
C2 0.0280(10) 0.0450(12) 0.0651(15) 0.0060(12) 0.0007(12) 0.0014(8)
C3 0.0555(13) 0.0229(9) 0.0423(13) 0.0009(8) -0.0095(10) 0.0017(9)

loop_
_atom_type_symbol
_atom_type_description
_atom_type_scat_dispersion_real
_atom_type_scat_dispersion_imag
_atom_type_scat_source
C C 0.0033 0.0016 'International Tables Vol C Tables 4.2.6.8 and 6.1.1.4'
H H 0.0000 0.0000 'International Tables Vol C Tables 4.2.6.8 and 6.1.1.4'
N N 0.0061 0.0033 'International Tables Vol C Tables 4.2.6.8 and 6.1.1.4'
O O 0.0106 0.0060 'International Tables Vol C Tables 4.2.6.8 and 6.1.1.4'
P P 0.1023 0.0942 'International Tables Vol C Tables 4.2.6.8 and 6.1.1.4'

loop_
_geom_angle_atom_site_label_1
_geom_angle_atom_site_label_2
_geom_angle_atom_site_label_3
_geom_angle
_geom_angle_site_symmetry_1
_geom_angle_site_symmetry_3
_geom_angle_publ_flag
O1 P1 N1 108.65(8) . . ?
O1 P1 N2 118.60(8) . . ?
N1 P1 N2 104.16(9) . . ?
O1 P1 N3 110.99(8) . . ?
N1 P1 N3 112.98(10) . . ?
N2 P1 N3 101.31(8) . . ?
C1 N1 P1 123.17(15) . . ?
C1 N1 H1 112(2) . . ?
P1 N1 H1 124(2) . . ?
C2 N2 P1 120.94(14) . . ?
C2 N2 H2 112.0(18) . . ?
P1 N2 H2 108.7(18) . . ?
C3 N3 P1 119.86(14) . . ?
C3 N3 H3 113.9(16) . . ?
P1 N3 H3 118.6(17) . . ?
N1 C1 H1A 110.1 . . ?
N1 C1 H1B 109.3 . . ?
H1A C1 H1B 109.5 . . ?
N1 C1 H1C 109.0 . . ?
H1A C1 H1C 109.5 . . ?
H1B C1 H1C 109.5 . . ?
N2 C2 H2A 109.9 . . ?
N2 C2 H2B 108.8 . . ?
H2A C2 H2B 109.5 . . ?
N2 C2 H2C 109.7 . . ?
H2A C2 H2C 109.5 . . ?
H2B C2 H2C 109.5 . . ?
N3 C3 H3A 110.4 . . ?
N3 C3 H3B 108.5 . . ?
H3A C3 H3B 109.5 . . ?
N3 C3 H3C 109.5 . . ?
H3A C3 H3C 109.5 . . ?
H3B C3 H3C 109.5 . . ?

loop_
_geom_bond_atom_site_label_1
_geom_bond_atom_site_label_2
_geom_bond_distance
_geom_bond_site_symmetry_2
_geom_bond_publ_flag
P1 O1 1.4936(13) . ?
P1 N1 1.6236(17) . ?
P1 N2 1.6359(16) . ?
P1 N3 1.6415(17) . ?
N1 C1 1.456(3) . ?
N1 H1 0.72(3) . ?
N2 C2 1.461(3) . ?
N2 H2 0.82(3) . ?
N3 C3 1.462(2) . ?
N3 H3 0.88(3) . ?
C1 H1A 0.9601 . ?
C1 H1B 0.9599 . ?
C1 H1C 0.9599 . ?
C2 H2A 0.9600 . ?
C2 H2B 0.9600 . ?
C2 H2C 0.9599 . ?
C3 H3A 0.9600 . ?
C3 H3B 0.9599 . ?
C3 H3C 0.9600 . ?

loop_
_geom_hbond_atom_site_label_D
_geom_hbond_atom_site_label_H
_geom_hbond_atom_site_label_A
_geom_hbond_distance_DH
_geom_hbond_distance_HA
_geom_hbond_distance_DA
_geom_hbond_angle_DHA
_geom_hbond_site_symmetry_A
N1 H1 O1 0.72(3) 2.54(3) 3.253(2) 170(3) 7
N2 H2 O1 0.82(3) 2.16(3) 2.970(2) 172(2) 8
N3 H3 O1 0.88(3) 2.14(3) 2.961(2) 154(2) 6

loop_
_geom_torsion_atom_site_label_1
_geom_torsion_atom_site_label_2
_geom_torsion_atom_site_label_3
_geom_torsion_atom_site_label_4
_geom_torsion
_geom_torsion_site_symmetry_1
_geom_torsion_site_symmetry_2
_geom_torsion_site_symmetry_3
_geom_torsion_site_symmetry_4
_geom_torsion_publ_flag
O1 P1 N1 C1 -179.30(19) . . . . ?
N2 P1 N1 C1 53.4(2) . . . . ?
N3 P1 N1 C1 -55.7(2) . . . . ?
O1 P1 N2 C2 65.25(19) . . . . ?
N1 P1 N2 C2 -173.88(17) . . . . ?
N3 P1 N2 C2 -56.42(19) . . . . ?
O1 P1 N3 C3 48.26(18) . . . . ?
N1 P1 N3 C3 -74.06(18) . . . . ?
N2 P1 N3 C3 175.10(16) . . . . ?

loop_
_cod_related_entry_id
_cod_related_entry_database
_cod_related_entry_code
1 ChemSpider 86400
